data_1576157
loop_
_publ_author_name
'Zheng, Chenggong'
'Liu, Jiyong'
'Wang, Yongtao'
'Li, Haoran'
'Wang, Yuwen'
'Lu, Zhan'

_publ_section_title
;
 The structural parameter of spin states of <i>C</i>
 <sub>1</sub>-symmetric four-coordinate cobalt complexes: <i>D</i>
 <sub>4</sub>.
;
_journal_issue 1
_journal_name_full 'Chemical science'
_journal_page_first 492
_journal_page_last 499
_journal_paper_doi 10.1039/d5sc06683b
_journal_volume 17
_journal_year 2026
_chemical_formula_sum 'C24 H27 Cl3 Ir N3 O'
_chemical_formula_weight 672.03
_space_group_crystal_system orthorhombic
_space_group_IT_number 33
_space_group_name_Hall 'P 2c -2n'
_space_group_name_H-M_alt 'P n a 21'
_atom_sites_solution_hydrogens geom
_audit_block_doi 10.5517/ccdc.csd.cc2jhkp9
_audit_creation_method SHELXL-2019/2
_audit_update_record
;
2024-03-26 deposited with the CCDC.	2025-10-27 downloaded from the CCDC.
;
_cell_angle_alpha 90
_cell_angle_beta 90
_cell_angle_gamma 90
_cell_formula_units_Z 8
_cell_length_a 16.5538(14)
_cell_length_b 8.3280(6)
_cell_length_c 36.149(3)
_cell_measurement_reflns_used 9884
_cell_measurement_temperature 173(2)
_cell_measurement_theta_max 29.99
_cell_measurement_theta_min 2.25
_cell_volume 4983.5(7)
_computing_cell_refinement 'Bruker SAINT'
_computing_data_collection 'Bruker APEX2'
_computing_data_reduction 'Bruker SAINT'
_computing_molecular_graphics 'Bruker SHELXTL'
_computing_publication_material 'Bruker SHELXTL'
_computing_structure_refinement 'SHELXL-2019/2 (Sheldrick, 2019)'
_computing_structure_solution 'SHELXT 2018/2 (Sheldrick, 2018)'
_diffrn_ambient_temperature 173(2)
_diffrn_measured_fraction_theta_full 0.998
_diffrn_measured_fraction_theta_max 0.999
_diffrn_measurement_device_type 'Bruker APEX-II CCD'
_diffrn_measurement_method '\f and \w scans'
_diffrn_radiation_type MoK\a
_diffrn_radiation_wavelength 0.71073
_diffrn_reflns_av_R_equivalents 0.0982
_diffrn_reflns_av_unetI/netI 0.0685
_diffrn_reflns_Laue_measured_fraction_full 0.998
_diffrn_reflns_Laue_measured_fraction_max 0.999
_diffrn_reflns_limit_h_max 22
_diffrn_reflns_limit_h_min -22
_diffrn_reflns_limit_k_max 10
_diffrn_reflns_limit_k_min -11
_diffrn_reflns_limit_l_max 50
_diffrn_reflns_limit_l_min -49
_diffrn_reflns_number 112909
_diffrn_reflns_point_group_measured_fraction_full 0.996
_diffrn_reflns_point_group_measured_fraction_max 0.990
_diffrn_reflns_theta_full 25.242
_diffrn_reflns_theta_max 29.500
_diffrn_reflns_theta_min 2.738
_exptl_absorpt_coefficient_mu 5.702
_exptl_absorpt_correction_T_max 0.928
_exptl_absorpt_correction_T_min 0.504
_exptl_absorpt_correction_type multi-scan
_exptl_absorpt_process_details sadabs
_exptl_crystal_colour orange
_exptl_crystal_density_diffrn 1.791
_exptl_crystal_description plate
_exptl_crystal_F_000 2624
_exptl_crystal_size_max 0.500
_exptl_crystal_size_mid 0.230
_exptl_crystal_size_min 0.060
_refine_diff_density_max 2.255
_refine_diff_density_min -2.781
_refine_diff_density_rms 0.198
_refine_ls_abs_structure_details
; 
 Flack x determined using 4578 quotients [(I+)-(I-)]/[(I+)+(I-)] 
 (Parsons, Flack and Wagner, Acta Cryst. B69 (2013) 249-259). 
;
_refine_ls_abs_structure_Flack 0.081(5)
_refine_ls_extinction_method none
_refine_ls_goodness_of_fit_ref 1.091
_refine_ls_hydrogen_treatment constr
_refine_ls_matrix_type full
_refine_ls_number_parameters 587
_refine_ls_number_reflns 13763
_refine_ls_number_restraints 1
_refine_ls_restrained_S_all 1.090
_refine_ls_R_factor_all 0.0628
_refine_ls_R_factor_gt 0.0467
_refine_ls_shift/su_max 0.006
_refine_ls_shift/su_mean 0.000
_refine_ls_structure_factor_coef Fsqd
_refine_ls_weighting_details 'w=1/[\s^2^(Fo^2^)+41.9255P] where P=(Fo^2^+2Fc^2^)/3'
_refine_ls_weighting_scheme calc
_refine_ls_wR_factor_gt 0.1096
_refine_ls_wR_factor_ref 0.1162
_reflns_Friedel_coverage 0.953
_reflns_Friedel_fraction_full 0.995
_reflns_Friedel_fraction_max 0.980
_reflns_number_gt 11456
_reflns_number_total 13763
_reflns_threshold_expression 'I > 2\s(I)'
_cod_data_source_file d5sc06683b2.cif
_cod_data_source_block mo_230605a_a
_cod_depositor_comments 'Adding full bibliography for 1576157--1576173.cif.'
_cod_original_cell_volume 4983.6(7)
_cod_database_code 1576157
_shelx_shelxl_version_number 2019/2
_shelx_space_group_comment
; 
The symmetry employed for this shelxl refinement is uniquely defined 
by the following loop, which should always be used as a source of 
symmetry information in preference to the above space-group names. 
They are only intended as comments. 
;
_shelx_estimated_absorpt_t_min 0.163
_shelx_estimated_absorpt_t_max 0.726

loop_
_space_group_symop_operation_xyz
'x, y, z'
'-x, -y, z+1/2'
'x+1/2, -y+1/2, z'
'-x+1/2, y+1/2, z+1/2'

loop_
_atom_site_label
_atom_site_type_symbol
_atom_site_fract_x
_atom_site_fract_y
_atom_site_fract_z
_atom_site_U_iso_or_equiv
_atom_site_adp_type
_atom_site_occupancy
_atom_site_site_symmetry_order
_atom_site_calc_flag
_atom_site_refinement_flags_posn
_atom_site_refinement_flags_adp
_atom_site_refinement_flags_occupancy
_atom_site_disorder_assembly
_atom_site_disorder_group
Ir1 Ir 0.47062(2) 1.00025(5) 0.62396(2) 0.02132(11) Uani 1 1 d . . . . .
Cl1 Cl 0.5366(2) 0.8354(4) 0.57838(9) 0.0351(7) Uani 1 1 d . . . . .
N1 N 0.3648(6) 0.9731(12) 0.5929(3) 0.026(2) Uani 1 1 d . . . . .
N2 N 0.4173(6) 0.7910(11) 0.6457(3) 0.024(2) Uani 1 1 d . . . . .
N3 N 0.4500(6) 0.6849(12) 0.6708(3) 0.026(2) Uani 1 1 d . . . . .
O1 O 0.2912(5) 0.6730(11) 0.6539(3) 0.038(2) Uani 1 1 d . . . . .
C1 C 0.3467(9) 1.0505(16) 0.5615(4) 0.034(3) Uani 1 1 d . . . . .
H1 H 0.386603 1.116318 0.550321 0.040 Uiso 1 1 calc R U . . .
C2 C 0.2711(9) 1.0376(17) 0.5448(5) 0.042(3) Uani 1 1 d . . . . .
H2 H 0.259943 1.092733 0.522343 0.051 Uiso 1 1 calc R U . . .
C3 C 0.2123(10) 0.9429(17) 0.5614(4) 0.041(3) Uani 1 1 d . . . . .
H3 H 0.159416 0.937329 0.551253 0.049 Uiso 1 1 calc R U . . .
C4 C 0.2318(7) 0.8572(14) 0.5927(4) 0.029(3) Uani 1 1 d . . . . .
H4 H 0.193038 0.790045 0.604387 0.035 Uiso 1 1 calc R U . . .
C5 C 0.3103(7) 0.8715(14) 0.6070(4) 0.027(2) Uani 1 1 d . . . . .
C6 C 0.3377(7) 0.7702(14) 0.6389(3) 0.026(2) Uani 1 1 d . . . . .
C7 C 0.5276(8) 0.6757(15) 0.6714(4) 0.030(3) Uani 1 1 d . . . . .
H7 H 0.558385 0.743168 0.655559 0.036 Uiso 1 1 calc R U . . .
C8 C 0.5688(7) 0.5642(15) 0.6956(4) 0.031(3) Uani 1 1 d . . . . .
C9 C 0.6541(9) 0.563(2) 0.6951(5) 0.049(4) Uani 1 1 d . . . . .
H9 H 0.683265 0.626602 0.677901 0.059 Uiso 1 1 calc R U . . .
C10 C 0.6950(10) 0.464(2) 0.7211(5) 0.053(4) Uani 1 1 d . . . . .
H10 H 0.752422 0.462176 0.721164 0.063 Uiso 1 1 calc R U . . .
C11 C 0.6533(13) 0.370(2) 0.7465(6) 0.061(6) Uani 1 1 d . . . . .
H11 H 0.681370 0.299454 0.762562 0.074 Uiso 1 1 calc R U . . .
C12 C 0.5699(10) 0.3822(19) 0.7478(5) 0.048(4) Uani 1 1 d . . . . .
H12 H 0.540902 0.321341 0.765594 0.058 Uiso 1 1 calc R U . . .
C13 C 0.5287(9) 0.4792(17) 0.7241(4) 0.041(3) Uani 1 1 d . . . . .
H13 H 0.471866 0.490098 0.726792 0.049 Uiso 1 1 calc R U . . .
C14 C 0.5595(7) 1.0918(14) 0.6629(4) 0.027(2) Uani 1 1 d . . . . .
C15 C 0.5682(8) 1.1773(14) 0.6279(4) 0.032(3) Uani 1 1 d . . . . .
C16 C 0.4946(8) 1.2592(14) 0.6201(4) 0.032(3) Uani 1 1 d . . . . .
C17 C 0.4381(7) 1.2236(13) 0.6503(3) 0.026(2) Uani 1 1 d . . . . .
C18 C 0.4807(7) 1.1266(14) 0.6763(4) 0.028(3) Uani 1 1 d . . . . .
C19 C 0.6283(8) 1.0161(17) 0.6833(5) 0.042(4) Uani 1 1 d . . . . .
H19A H 0.663343 1.100182 0.693463 0.064 Uiso 1 1 calc R U . . .
H19B H 0.659509 0.948463 0.666351 0.064 Uiso 1 1 calc R U . . .
H19C H 0.607213 0.950019 0.703582 0.064 Uiso 1 1 calc R U . . .
C20 C 0.6420(10) 1.177(2) 0.6050(5) 0.056(5) Uani 1 1 d . . . . .
H20A H 0.627048 1.182231 0.578792 0.085 Uiso 1 1 calc R U . . .
H20B H 0.672476 1.078030 0.609627 0.085 Uiso 1 1 calc R U . . .
H20C H 0.675376 1.269957 0.611374 0.085 Uiso 1 1 calc R U . . .
C21 C 0.4791(11) 1.3705(18) 0.5886(5) 0.051(4) Uani 1 1 d . . . . .
H21A H 0.482170 1.481797 0.597240 0.076 Uiso 1 1 calc R U . . .
H21B H 0.425218 1.349776 0.578409 0.076 Uiso 1 1 calc R U . . .
H21C H 0.519796 1.352988 0.569270 0.076 Uiso 1 1 calc R U . . .
C22 C 0.3554(9) 1.2898(18) 0.6528(5) 0.045(4) Uani 1 1 d . . . . .
H22A H 0.321278 1.216466 0.667097 0.068 Uiso 1 1 calc R U . . .
H22B H 0.333017 1.302209 0.627845 0.068 Uiso 1 1 calc R U . . .
H22C H 0.357096 1.394731 0.665046 0.068 Uiso 1 1 calc R U . . .
C23 C 0.4459(9) 1.0665(17) 0.7123(4) 0.038(3) Uani 1 1 d . . . . .
H23A H 0.473490 1.118934 0.733025 0.057 Uiso 1 1 calc R U . . .
H23B H 0.453460 0.950010 0.714019 0.057 Uiso 1 1 calc R U . . .
H23C H 0.388067 1.091503 0.713284 0.057 Uiso 1 1 calc R U . . .
Ir2 Ir 0.52479(3) 0.51952(5) 0.44646(2) 0.02472(12) Uani 1 1 d . . . . .
Cl2 Cl 0.59309(19) 0.3577(4) 0.49231(9) 0.0314(6) Uani 1 1 d . . . . .
N4 N 0.4226(6) 0.5030(10) 0.4804(3) 0.026(2) Uani 1 1 d . . . . .
N5 N 0.4667(6) 0.3111(12) 0.4283(3) 0.029(2) Uani 1 1 d . . . . .
N6 N 0.4955(7) 0.2001(12) 0.4023(3) 0.031(2) Uani 1 1 d . . . . .
O2 O 0.3406(6) 0.1914(11) 0.4247(3) 0.040(2) Uani 1 1 d . . . . .
C24 C 0.4093(9) 0.5904(15) 0.5105(4) 0.035(3) Uani 1 1 d . . . . .
H24 H 0.450502 0.660602 0.519115 0.042 Uiso 1 1 calc R U . . .
C25 C 0.3370(9) 0.5821(18) 0.5299(4) 0.043(3) Uani 1 1 d . . . . .
H25 H 0.329191 0.641599 0.552003 0.051 Uiso 1 1 calc R U . . .
C26 C 0.2766(10) 0.4846(19) 0.5159(4) 0.043(4) Uani 1 1 d . . . . .
H26 H 0.224844 0.484148 0.527243 0.052 Uiso 1 1 calc R U . . .
C27 C 0.2910(8) 0.3890(15) 0.4860(4) 0.034(3) Uani 1 1 d . . . . .
H27 H 0.250868 0.316727 0.477342 0.041 Uiso 1 1 calc R U . . .
C28 C 0.3656(8) 0.3995(13) 0.4684(3) 0.026(2) Uani 1 1 d . . . . .
C29 C 0.3880(8) 0.2893(13) 0.4366(4) 0.029(3) Uani 1 1 d . . . . .
C30 C 0.5731(8) 0.1868(15) 0.4019(4) 0.032(3) Uani 1 1 d . . . . .
H30 H 0.604451 0.251811 0.418026 0.038 Uiso 1 1 calc R U . . .
C31 C 0.6137(7) 0.0751(16) 0.3774(4) 0.034(3) Uani 1 1 d . . . . .
C32 C 0.5726(11) -0.0056(16) 0.3490(4) 0.039(3) Uani 1 1 d . . . . .
H32 H 0.515988 0.009269 0.346216 0.047 Uiso 1 1 calc R U . . .
C33 C 0.6150(12) -0.1111(19) 0.3239(5) 0.051(4) Uani 1 1 d . . . . .
H33 H 0.586758 -0.168126 0.305204 0.062 Uiso 1 1 calc R U . . .
C34 C 0.6943(15) -0.126(2) 0.3277(7) 0.071(7) Uani 1 1 d . . . . .
H34 H 0.722578 -0.196357 0.311416 0.085 Uiso 1 1 calc R U . . .
C35 C 0.7385(12) -0.041(3) 0.3553(6) 0.066(6) Uani 1 1 d . . . . .
H35 H 0.795338 -0.055217 0.357252 0.079 Uiso 1 1 calc R U . . .
C36 C 0.6987(9) 0.062(2) 0.3793(5) 0.049(4) Uani 1 1 d . . . . .
H36 H 0.728283 0.123243 0.396794 0.058 Uiso 1 1 calc R U . . .
C37 C 0.6122(8) 0.6027(17) 0.4054(4) 0.034(3) Uani 1 1 d . . . . .
C38 C 0.5313(9) 0.6329(15) 0.3930(4) 0.031(3) Uani 1 1 d . . . . .
C39 C 0.4944(9) 0.7394(14) 0.4187(4) 0.034(3) Uani 1 1 d . . . . .
C40 C 0.5542(9) 0.7763(14) 0.4477(4) 0.038(3) Uani 1 1 d . . . . .
C41 C 0.6249(9) 0.6911(17) 0.4392(4) 0.042(4) Uani 1 1 d . . . . .
C42 C 0.6786(11) 0.5101(18) 0.3851(5) 0.051(4) Uani 1 1 d . . . . .
H42A H 0.707664 0.583241 0.368526 0.077 Uiso 1 1 calc R U . . .
H42B H 0.654196 0.423379 0.370530 0.077 Uiso 1 1 calc R U . . .
H42C H 0.716338 0.464445 0.403096 0.077 Uiso 1 1 calc R U . . .
C43 C 0.4937(10) 0.5674(17) 0.3589(4) 0.043(3) Uani 1 1 d . . . . .
H43A H 0.435219 0.557203 0.362515 0.065 Uiso 1 1 calc R U . . .
H43B H 0.516676 0.461530 0.353425 0.065 Uiso 1 1 calc R U . . .
H43C H 0.504244 0.640118 0.338105 0.065 Uiso 1 1 calc R U . . .
C44 C 0.4116(10) 0.8095(18) 0.4158(5) 0.049(4) Uani 1 1 d . . . . .
H44A H 0.390993 0.794427 0.390646 0.074 Uiso 1 1 calc R U . . .
H44B H 0.413823 0.924492 0.421511 0.074 Uiso 1 1 calc R U . . .
H44C H 0.375658 0.755693 0.433434 0.074 Uiso 1 1 calc R U . . .
C45 C 0.5451(15) 0.899(2) 0.4784(5) 0.067(6) Uani 1 1 d . . . . .
H45A H 0.586571 0.880086 0.497228 0.101 Uiso 1 1 calc R U . . .
H45B H 0.491440 0.888269 0.489578 0.101 Uiso 1 1 calc R U . . .
H45C H 0.551361 1.006990 0.468157 0.101 Uiso 1 1 calc R U . . .
C46 C 0.7028(11) 0.692(3) 0.4611(6) 0.078(7) Uani 1 1 d . . . . .
H46A H 0.741005 0.767251 0.449631 0.117 Uiso 1 1 calc R U . . .
H46B H 0.726124 0.584221 0.461269 0.117 Uiso 1 1 calc R U . . .
H46C H 0.691657 0.726417 0.486519 0.117 Uiso 1 1 calc R U . . .
C47 C 0.6974(12) 0.376(2) 0.2439(5) 0.056(5) Uani 1 1 d . . . . .
H47A H 0.756005 0.352331 0.243914 0.067 Uiso 1 1 calc R U . . .
H47B H 0.676429 0.353508 0.218813 0.067 Uiso 1 1 calc R U . . .
Cl3 Cl 0.6490(4) 0.2492(8) 0.27576(16) 0.0874(18) Uani 1 1 d . . . . .
Cl4 Cl 0.6837(3) 0.5750(6) 0.25350(18) 0.0774(16) Uani 1 1 d . . . . .
C48 C 0.3512(12) 0.140(2) 0.3307(5) 0.056(5) Uani 1 1 d . . . . .
H48A H 0.377707 0.156480 0.354912 0.067 Uiso 1 1 calc R U . . .
H48B H 0.293380 0.167320 0.333413 0.067 Uiso 1 1 calc R U . . .
Cl5 Cl 0.3597(3) -0.0602(6) 0.31836(17) 0.0731(15) Uani 1 1 d . . . . .
Cl6 Cl 0.3946(4) 0.2669(8) 0.29842(16) 0.092(2) Uani 1 1 d . . . . .

loop_
_atom_site_aniso_label
_atom_site_aniso_U_11
_atom_site_aniso_U_22
_atom_site_aniso_U_33
_atom_site_aniso_U_23
_atom_site_aniso_U_13
_atom_site_aniso_U_12
Ir1 0.01792(19) 0.02178(17) 0.0243(2) 0.00178(15) -0.0017(2) -0.00043(15)
Cl1 0.0372(17) 0.0349(15) 0.0331(16) -0.0046(12) 0.0012(14) 0.0043(12)
N1 0.028(5) 0.029(5) 0.020(5) -0.001(4) -0.007(4) 0.001(4)
N2 0.022(5) 0.023(4) 0.028(5) 0.001(4) 0.003(4) -0.001(4)
N3 0.026(5) 0.025(5) 0.027(5) 0.003(4) -0.002(4) -0.001(4)
O1 0.023(4) 0.034(5) 0.056(6) 0.015(4) -0.003(4) -0.006(4)
C1 0.039(7) 0.027(6) 0.035(7) 0.008(5) -0.016(6) -0.006(5)
C2 0.040(8) 0.036(7) 0.052(9) 0.003(6) -0.017(6) 0.007(6)
C3 0.045(8) 0.034(7) 0.043(8) -0.008(6) -0.015(7) 0.003(6)
C4 0.027(6) 0.022(5) 0.039(7) -0.003(5) -0.007(5) 0.002(4)
C5 0.017(5) 0.025(5) 0.038(7) -0.007(5) 0.001(5) 0.000(4)
C6 0.021(6) 0.024(5) 0.032(6) 0.002(4) -0.002(5) -0.002(4)
C7 0.027(6) 0.034(6) 0.029(7) 0.007(5) 0.001(5) 0.000(5)
C8 0.013(5) 0.038(6) 0.043(8) 0.014(6) 0.000(5) 0.004(4)
C9 0.027(8) 0.067(11) 0.052(10) 0.013(8) -0.004(7) 0.008(7)
C10 0.035(8) 0.070(11) 0.054(10) 0.003(8) -0.014(7) 0.020(8)
C11 0.071(13) 0.038(8) 0.076(14) 0.002(8) -0.039(11) 0.018(8)
C12 0.050(9) 0.046(8) 0.049(9) 0.021(7) -0.012(7) -0.004(7)
C13 0.031(7) 0.045(7) 0.047(8) 0.016(6) -0.015(6) -0.006(6)
C14 0.026(6) 0.020(5) 0.036(7) -0.011(5) -0.005(5) 0.003(4)
C15 0.031(6) 0.027(5) 0.038(7) -0.012(5) 0.003(6) -0.010(4)
C16 0.037(6) 0.023(5) 0.036(7) 0.000(5) -0.001(6) -0.008(4)
C17 0.027(6) 0.021(5) 0.032(6) -0.003(4) 0.001(5) 0.002(4)
C18 0.024(6) 0.024(5) 0.036(7) -0.008(5) -0.008(5) 0.003(4)
C19 0.025(7) 0.047(8) 0.055(9) -0.015(7) -0.024(6) 0.008(5)
C20 0.047(9) 0.050(9) 0.073(12) -0.017(8) 0.023(9) -0.026(8)
C21 0.078(12) 0.031(7) 0.044(9) 0.009(6) -0.009(8) -0.017(7)
C22 0.033(8) 0.035(7) 0.067(11) -0.008(7) 0.000(7) 0.008(6)
C23 0.038(7) 0.036(7) 0.040(8) 0.009(6) 0.008(6) -0.002(6)
Ir2 0.0253(2) 0.02242(17) 0.0265(3) -0.0002(3) -0.0028(2) -0.00285(14)
Cl2 0.0322(16) 0.0304(14) 0.0317(15) 0.0022(12) -0.0068(13) -0.0025(12)
N4 0.030(5) 0.021(4) 0.027(5) 0.000(4) -0.005(4) -0.001(4)
N5 0.026(5) 0.029(5) 0.033(6) -0.003(4) 0.002(4) -0.003(4)
N6 0.031(6) 0.024(5) 0.038(6) -0.003(4) 0.001(5) -0.003(4)
O2 0.028(5) 0.035(5) 0.057(6) -0.010(4) 0.001(4) -0.008(4)
C24 0.049(8) 0.030(6) 0.027(7) -0.001(5) -0.003(6) 0.004(6)
C25 0.046(8) 0.043(8) 0.040(8) 0.000(6) 0.007(7) 0.019(6)
C26 0.039(8) 0.051(9) 0.040(8) 0.013(7) 0.005(6) 0.013(6)
C27 0.020(6) 0.032(6) 0.051(9) 0.012(6) 0.002(5) 0.006(5)
C28 0.031(6) 0.019(5) 0.027(6) 0.007(4) 0.005(5) -0.002(4)
C29 0.031(6) 0.021(5) 0.035(7) -0.003(4) -0.002(5) 0.003(4)
C30 0.036(7) 0.033(6) 0.027(7) -0.003(5) -0.003(5) -0.008(5)
C31 0.024(6) 0.031(6) 0.046(8) -0.015(5) 0.003(6) 0.001(5)
C32 0.051(9) 0.035(7) 0.031(7) -0.005(5) -0.003(6) -0.004(6)
C33 0.066(12) 0.041(8) 0.048(10) -0.005(7) 0.007(8) 0.002(7)
C34 0.095(17) 0.032(8) 0.084(16) 0.004(9) 0.043(14) 0.008(9)
C35 0.049(11) 0.066(12) 0.083(15) 0.016(11) 0.022(10) 0.021(9)
C36 0.035(8) 0.059(9) 0.052(10) -0.001(8) 0.000(7) 0.013(7)
C37 0.036(7) 0.037(7) 0.030(7) 0.010(5) 0.003(5) -0.010(5)
C38 0.046(8) 0.023(5) 0.024(6) 0.003(4) 0.004(6) 0.004(5)
C39 0.043(8) 0.021(5) 0.037(7) 0.003(5) -0.003(6) -0.005(5)
C40 0.057(8) 0.031(5) 0.025(6) 0.002(6) -0.004(7) -0.022(5)
C41 0.040(8) 0.042(7) 0.043(9) 0.015(6) -0.018(6) -0.024(6)
C42 0.049(9) 0.041(8) 0.064(11) 0.015(7) 0.017(8) -0.001(7)
C43 0.056(10) 0.030(6) 0.044(8) 0.003(6) -0.007(7) -0.002(6)
C44 0.050(9) 0.034(7) 0.064(11) 0.014(7) 0.013(8) 0.015(6)
C45 0.118(17) 0.051(9) 0.033(8) -0.006(7) 0.012(10) -0.039(11)
C46 0.057(11) 0.085(14) 0.092(15) 0.050(11) -0.044(10) -0.048(10)
C47 0.052(11) 0.067(11) 0.048(11) 0.008(9) 0.002(8) 0.007(9)
Cl3 0.105(5) 0.088(4) 0.069(4) 0.021(3) -0.006(3) -0.026(3)
Cl4 0.073(3) 0.059(3) 0.100(4) -0.010(3) -0.031(3) -0.015(2)
C48 0.061(12) 0.061(11) 0.046(10) 0.012(8) -0.002(9) 0.006(9)
Cl5 0.073(3) 0.060(3) 0.086(4) -0.015(3) -0.018(3) -0.014(2)
Cl6 0.118(5) 0.091(4) 0.069(4) 0.021(3) -0.009(3) -0.039(4)

loop_
_atom_type_symbol
_atom_type_description
_atom_type_scat_dispersion_real
_atom_type_scat_dispersion_imag
_atom_type_scat_source
C C 0.0033 0.0016 'International Tables Vol C Tables 4.2.6.8 and 6.1.1.4'
H H 0.0000 0.0000 'International Tables Vol C Tables 4.2.6.8 and 6.1.1.4'
Cl Cl 0.1484 0.1585 'International Tables Vol C Tables 4.2.6.8 and 6.1.1.4'
N N 0.0061 0.0033 'International Tables Vol C Tables 4.2.6.8 and 6.1.1.4'
Ir Ir -1.4442 7.9887 'International Tables Vol C Tables 4.2.6.8 and 6.1.1.4'
O O 0.0106 0.0060 'International Tables Vol C Tables 4.2.6.8 and 6.1.1.4'

loop_
_citation_id
_citation_doi
_citation_year
1 10.1021/acs.inorgchem.4c01066 2024

loop_
_geom_angle_atom_site_label_1
_geom_angle_atom_site_label_2
_geom_angle_atom_site_label_3
_geom_angle
_geom_angle_site_symmetry_1
_geom_angle_site_symmetry_3
_geom_angle_publ_flag
N1 Ir1 N2 76.1(4) . . ?
N1 Ir1 C17 96.9(4) . . ?
N2 Ir1 C17 116.4(4) . . ?
N1 Ir1 C18 125.7(4) . . ?
N2 Ir1 C18 96.2(4) . . ?
C17 Ir1 C18 38.5(4) . . ?
N1 Ir1 C14 162.1(4) . . ?
N2 Ir1 C14 109.4(4) . . ?
C17 Ir1 C14 65.2(4) . . ?
C18 Ir1 C14 38.2(5) . . ?
N1 Ir1 C15 136.4(5) . . ?
N2 Ir1 C15 147.3(5) . . ?
C17 Ir1 C15 64.9(5) . . ?
C18 Ir1 C15 64.0(5) . . ?
C14 Ir1 C15 39.1(5) . . ?
N1 Ir1 C16 102.9(5) . . ?
N2 Ir1 C16 155.7(5) . . ?
C17 Ir1 C16 39.3(5) . . ?
C18 Ir1 C16 64.2(5) . . ?
C14 Ir1 C16 64.8(5) . . ?
C15 Ir1 C16 37.9(5) . . ?
N1 Ir1 Cl1 87.2(3) . . ?
N2 Ir1 Cl1 88.5(3) . . ?
C17 Ir1 Cl1 155.1(3) . . ?
C18 Ir1 Cl1 146.9(3) . . ?
C14 Ir1 Cl1 109.6(3) . . ?
C15 Ir1 Cl1 95.3(3) . . ?
C16 Ir1 Cl1 115.8(4) . . ?
C5 N1 C1 118.3(11) . . ?
C5 N1 Ir1 115.4(8) . . ?
C1 N1 Ir1 126.2(9) . . ?
C6 N2 N3 114.9(10) . . ?
C6 N2 Ir1 116.6(8) . . ?
N3 N2 Ir1 127.8(8) . . ?
C7 N3 N2 116.1(10) . . ?
N1 C1 C2 122.2(13) . . ?
C3 C2 C1 119.0(14) . . ?
C4 C3 C2 119.0(13) . . ?
C3 C4 C5 118.4(13) . . ?
N1 C5 C4 122.6(12) . . ?
N1 C5 C6 116.3(10) . . ?
C4 C5 C6 121.1(11) . . ?
O1 C6 N2 127.5(11) . . ?
O1 C6 C5 121.0(11) . . ?
N2 C6 C5 111.3(10) . . ?
N3 C7 C8 121.2(11) . . ?
C9 C8 C13 118.3(12) . . ?
C9 C8 C7 117.9(12) . . ?
C13 C8 C7 122.7(11) . . ?
C8 C9 C10 118.2(15) . . ?
C11 C10 C9 121.6(15) . . ?
C12 C11 C10 118.6(15) . . ?
C13 C12 C11 121.4(16) . . ?
C12 C13 C8 121.3(14) . . ?
C18 C14 C15 106.6(11) . . ?
C18 C14 C19 128.1(13) . . ?
C15 C14 C19 123.9(12) . . ?
C18 C14 Ir1 70.8(7) . . ?
C15 C14 Ir1 71.1(7) . . ?
C19 C14 Ir1 133.4(8) . . ?
C16 C15 C14 108.6(11) . . ?
C16 C15 C20 126.9(14) . . ?
C14 C15 C20 124.5(14) . . ?
C16 C15 Ir1 71.2(7) . . ?
C14 C15 Ir1 69.8(7) . . ?
C20 C15 Ir1 124.9(9) . . ?
C15 C16 C17 107.7(11) . . ?
C15 C16 C21 126.5(14) . . ?
C17 C16 C21 125.7(13) . . ?
C15 C16 Ir1 70.9(6) . . ?
C17 C16 Ir1 68.9(6) . . ?
C21 C16 Ir1 128.8(10) . . ?
C18 C17 C16 106.8(11) . . ?
C18 C17 C22 129.0(13) . . ?
C16 C17 C22 124.1(12) . . ?
C18 C17 Ir1 71.2(7) . . ?
C16 C17 Ir1 71.8(7) . . ?
C22 C17 Ir1 125.4(9) . . ?
C14 C18 C17 110.2(12) . . ?
C14 C18 C23 125.2(12) . . ?
C17 C18 C23 124.6(12) . . ?
C14 C18 Ir1 71.1(7) . . ?
C17 C18 Ir1 70.3(7) . . ?
C23 C18 Ir1 124.2(9) . . ?
N5 Ir2 N4 76.0(4) . . ?
N5 Ir2 C39 116.9(5) . . ?
N4 Ir2 C39 98.1(5) . . ?
N5 Ir2 C38 96.0(5) . . ?
N4 Ir2 C38 126.5(5) . . ?
C39 Ir2 C38 38.6(5) . . ?
N5 Ir2 C37 110.7(5) . . ?
N4 Ir2 C37 162.4(5) . . ?
C39 Ir2 C37 64.4(5) . . ?
C38 Ir2 C37 38.6(5) . . ?
N5 Ir2 C40 156.6(5) . . ?
N4 Ir2 C40 103.4(5) . . ?
C39 Ir2 C40 39.7(5) . . ?
C38 Ir2 C40 65.1(5) . . ?
C37 Ir2 C40 63.8(6) . . ?
N5 Ir2 C41 147.8(5) . . ?
N4 Ir2 C41 136.1(5) . . ?
C39 Ir2 C41 64.4(5) . . ?
C38 Ir2 C41 64.6(5) . . ?
C37 Ir2 C41 38.3(5) . . ?
C40 Ir2 C41 37.2(6) . . ?
N5 Ir2 Cl2 88.2(3) . . ?
N4 Ir2 Cl2 86.5(3) . . ?
C39 Ir2 Cl2 154.9(4) . . ?
C38 Ir2 Cl2 146.8(4) . . ?
C37 Ir2 Cl2 109.4(4) . . ?
C40 Ir2 Cl2 115.2(4) . . ?
C41 Ir2 Cl2 95.3(4) . . ?
C24 N4 C28 119.8(12) . . ?
C24 N4 Ir2 125.3(9) . . ?
C28 N4 Ir2 114.8(8) . . ?
C29 N5 N6 112.9(10) . . ?
C29 N5 Ir2 119.1(8) . . ?
N6 N5 Ir2 127.0(8) . . ?
C30 N6 N5 113.8(11) . . ?
N4 C24 C25 121.9(14) . . ?
C26 C25 C24 118.0(14) . . ?
C27 C26 C25 120.4(14) . . ?
C26 C27 C28 118.7(13) . . ?
N4 C28 C27 121.0(12) . . ?
N4 C28 C29 117.2(11) . . ?
C27 C28 C29 121.7(11) . . ?
O2 C29 N5 129.7(12) . . ?
O2 C29 C28 121.1(12) . . ?
N5 C29 C28 108.9(10) . . ?
N6 C30 C31 121.6(12) . . ?
C32 C31 C36 118.8(13) . . ?
C32 C31 C30 122.0(12) . . ?
C36 C31 C30 118.8(13) . . ?
C31 C32 C33 120.9(15) . . ?
C34 C33 C32 118.5(18) . . ?
C33 C34 C35 122.1(18) . . ?
C36 C35 C34 120.1(18) . . ?
C35 C36 C31 119.4(17) . . ?
C38 C37 C41 108.2(13) . . ?
C38 C37 C42 127.4(14) . . ?
C41 C37 C42 124.0(14) . . ?
C38 C37 Ir2 69.5(7) . . ?
C41 C37 Ir2 71.6(8) . . ?
C42 C37 Ir2 130.0(10) . . ?
C39 C38 C37 107.9(12) . . ?
C39 C38 C43 126.2(13) . . ?
C37 C38 C43 125.9(13) . . ?
C39 C38 Ir2 70.5(7) . . ?
C37 C38 Ir2 71.9(7) . . ?
C43 C38 Ir2 124.2(9) . . ?
C38 C39 C40 107.8(13) . . ?
C38 C39 C44 126.5(13) . . ?
C40 C39 C44 125.7(13) . . ?
C38 C39 Ir2 70.9(7) . . ?
C40 C39 Ir2 71.8(7) . . ?
C44 C39 Ir2 125.5(10) . . ?
C41 C40 C39 107.3(12) . . ?
C41 C40 C45 125.8(15) . . ?
C39 C40 C45 126.5(15) . . ?
C41 C40 Ir2 71.8(7) . . ?
C39 C40 Ir2 68.5(6) . . ?
C45 C40 Ir2 130.5(10) . . ?
C40 C41 C37 108.8(12) . . ?
C40 C41 C46 126.3(16) . . ?
C37 C41 C46 124.9(17) . . ?
C40 C41 Ir2 71.0(7) . . ?
C37 C41 Ir2 70.1(7) . . ?
C46 C41 Ir2 125.6(10) . . ?
Cl4 C47 Cl3 113.0(11) . . ?
Cl5 C48 Cl6 112.5(11) . . ?

loop_
_geom_bond_atom_site_label_1
_geom_bond_atom_site_label_2
_geom_bond_distance
_geom_bond_site_symmetry_2
_geom_bond_publ_flag
Ir1 N1 2.092(10) . ?
Ir1 N2 2.106(9) . ?
Ir1 C17 2.158(11) . ?
Ir1 C18 2.170(13) . ?
Ir1 C14 2.174(12) . ?
Ir1 C15 2.192(11) . ?
Ir1 C16 2.197(11) . ?
Ir1 Cl1 2.406(3) . ?
N1 C5 1.338(16) . ?
N1 C1 1.339(16) . ?
N2 C6 1.351(15) . ?
N2 N3 1.377(14) . ?
N3 C7 1.287(16) . ?
O1 C6 1.242(14) . ?
C1 C2 1.395(19) . ?
C2 C3 1.39(2) . ?
C3 C4 1.378(19) . ?
C4 C5 1.403(17) . ?
C5 C6 1.500(17) . ?
C7 C8 1.448(17) . ?
C8 C9 1.412(18) . ?
C8 C13 1.415(19) . ?
C9 C10 1.42(2) . ?
C10 C11 1.39(3) . ?
C11 C12 1.38(3) . ?
C12 C13 1.360(19) . ?
C14 C18 1.421(17) . ?
C14 C15 1.46(2) . ?
C14 C19 1.497(17) . ?
C15 C16 1.424(19) . ?
C15 C20 1.47(2) . ?
C16 C17 1.466(18) . ?
C16 C21 1.493(19) . ?
C17 C18 1.426(17) . ?
C17 C22 1.479(18) . ?
C18 C23 1.510(19) . ?
Ir2 N5 2.091(10) . ?
Ir2 N4 2.094(11) . ?
Ir2 C39 2.148(12) . ?
Ir2 C38 2.153(13) . ?
Ir2 C37 2.184(13) . ?
Ir2 C40 2.194(11) . ?
Ir2 C41 2.204(12) . ?
Ir2 Cl2 2.417(3) . ?
N4 C24 1.329(16) . ?
N4 C28 1.350(15) . ?
N5 C29 1.349(16) . ?
N5 N6 1.400(15) . ?
N6 C30 1.289(18) . ?
O2 C29 1.209(15) . ?
C24 C25 1.39(2) . ?
C25 C26 1.38(2) . ?
C26 C27 1.36(2) . ?
C27 C28 1.391(17) . ?
C28 C29 1.519(17) . ?
C30 C31 1.451(18) . ?
C31 C32 1.403(19) . ?
C31 C36 1.413(19) . ?
C32 C33 1.44(2) . ?
C33 C34 1.33(3) . ?
C34 C35 1.43(3) . ?
C35 C36 1.39(3) . ?
C37 C38 1.434(19) . ?
C37 C41 1.44(2) . ?
C37 C42 1.53(2) . ?
C38 C39 1.421(18) . ?
C38 C43 1.49(2) . ?
C39 C40 1.476(19) . ?
C39 C44 1.49(2) . ?
C40 C41 1.40(2) . ?
C40 C45 1.51(2) . ?
C41 C46 1.51(2) . ?
C47 Cl4 1.71(2) . ?
C47 Cl3 1.757(19) . ?
C48 Cl5 1.73(2) . ?
C48 Cl6 1.730(19) . ?

loop_
_geom_torsion_atom_site_label_1
_geom_torsion_atom_site_label_2
_geom_torsion_atom_site_label_3
_geom_torsion_atom_site_label_4
_geom_torsion
_geom_torsion_site_symmetry_1
_geom_torsion_site_symmetry_2
_geom_torsion_site_symmetry_3
_geom_torsion_site_symmetry_4
_geom_torsion_publ_flag
C6 N2 N3 C7 164.0(11) . . . . ?
Ir1 N2 N3 C7 -26.9(15) . . . . ?
C5 N1 C1 C2 5(2) . . . . ?
Ir1 N1 C1 C2 -173.1(11) . . . . ?
N1 C1 C2 C3 1(2) . . . . ?
C1 C2 C3 C4 -4(2) . . . . ?
C2 C3 C4 C5 1(2) . . . . ?
C1 N1 C5 C4 -7.8(18) . . . . ?
Ir1 N1 C5 C4 170.4(9) . . . . ?
C1 N1 C5 C6 171.4(11) . . . . ?
Ir1 N1 C5 C6 -10.4(13) . . . . ?
C3 C4 C5 N1 4.8(19) . . . . ?
C3 C4 C5 C6 -174.3(11) . . . . ?
N3 N2 C6 O1 3.8(18) . . . . ?
Ir1 N2 C6 O1 -166.6(11) . . . . ?
N3 N2 C6 C5 -170.6(9) . . . . ?
Ir1 N2 C6 C5 19.0(13) . . . . ?
N1 C5 C6 O1 179.6(12) . . . . ?
C4 C5 C6 O1 -1.2(18) . . . . ?
N1 C5 C6 N2 -5.6(15) . . . . ?
C4 C5 C6 N2 173.6(11) . . . . ?
N2 N3 C7 C8 -177.8(12) . . . . ?
N3 C7 C8 C9 -178.9(14) . . . . ?
N3 C7 C8 C13 -11(2) . . . . ?
C13 C8 C9 C10 6(2) . . . . ?
C7 C8 C9 C10 174.6(15) . . . . ?
C8 C9 C10 C11 0(3) . . . . ?
C9 C10 C11 C12 -4(3) . . . . ?
C10 C11 C12 C13 2(3) . . . . ?
C11 C12 C13 C8 4(3) . . . . ?
C9 C8 C13 C12 -8(2) . . . . ?
C7 C8 C13 C12 -176.3(15) . . . . ?
C18 C14 C15 C16 -1.3(13) . . . . ?
C19 C14 C15 C16 -168.9(11) . . . . ?
Ir1 C14 C15 C16 61.0(8) . . . . ?
C18 C14 C15 C20 178.6(12) . . . . ?
C19 C14 C15 C20 11.0(19) . . . . ?
Ir1 C14 C15 C20 -119.2(12) . . . . ?
C18 C14 C15 Ir1 -62.2(8) . . . . ?
C19 C14 C15 Ir1 130.2(11) . . . . ?
C14 C15 C16 C17 -0.8(13) . . . . ?
C20 C15 C16 C17 179.4(12) . . . . ?
Ir1 C15 C16 C17 59.3(8) . . . . ?
C14 C15 C16 C21 175.3(12) . . . . ?
C20 C15 C16 C21 -5(2) . . . . ?
Ir1 C15 C16 C21 -124.6(13) . . . . ?
C14 C15 C16 Ir1 -60.1(8) . . . . ?
C20 C15 C16 Ir1 120.1(13) . . . . ?
C15 C16 C17 C18 2.5(13) . . . . ?
C21 C16 C17 C18 -173.6(12) . . . . ?
Ir1 C16 C17 C18 63.1(8) . . . . ?
C15 C16 C17 C22 178.5(12) . . . . ?
C21 C16 C17 C22 2(2) . . . . ?
Ir1 C16 C17 C22 -120.9(12) . . . . ?
C15 C16 C17 Ir1 -60.6(8) . . . . ?
C21 C16 C17 Ir1 123.3(13) . . . . ?
C15 C14 C18 C17 2.9(13) . . . . ?
C19 C14 C18 C17 169.8(12) . . . . ?
Ir1 C14 C18 C17 -59.6(8) . . . . ?
C15 C14 C18 C23 -178.5(11) . . . . ?
C19 C14 C18 C23 -12(2) . . . . ?
Ir1 C14 C18 C23 119.0(12) . . . . ?
C15 C14 C18 Ir1 62.5(8) . . . . ?
C19 C14 C18 Ir1 -130.6(13) . . . . ?
C16 C17 C18 C14 -3.4(13) . . . . ?
C22 C17 C18 C14 -179.2(12) . . . . ?
Ir1 C17 C18 C14 60.1(8) . . . . ?
C16 C17 C18 C23 178.0(12) . . . . ?
C22 C17 C18 C23 2(2) . . . . ?
Ir1 C17 C18 C23 -118.5(12) . . . . ?
C16 C17 C18 Ir1 -63.4(8) . . . . ?
C22 C17 C18 Ir1 120.8(13) . . . . ?
C29 N5 N6 C30 -160.9(12) . . . . ?
Ir2 N5 N6 C30 30.9(15) . . . . ?
C28 N4 C24 C25 -1.9(18) . . . . ?
Ir2 N4 C24 C25 174.5(10) . . . . ?
N4 C24 C25 C26 -3(2) . . . . ?
C24 C25 C26 C27 6(2) . . . . ?
C25 C26 C27 C28 -4(2) . . . . ?
C24 N4 C28 C27 3.7(17) . . . . ?
Ir2 N4 C28 C27 -173.1(9) . . . . ?
C24 N4 C28 C29 -173.1(11) . . . . ?
Ir2 N4 C28 C29 10.2(13) . . . . ?
C26 C27 C28 N4 -0.7(18) . . . . ?
C26 C27 C28 C29 175.9(12) . . . . ?
N6 N5 C29 O2 -1(2) . . . . ?
Ir2 N5 C29 O2 168.4(12) . . . . ?
N6 N5 C29 C28 172.4(10) . . . . ?
Ir2 N5 C29 C28 -18.4(13) . . . . ?
N4 C28 C29 O2 178.8(12) . . . . ?
C27 C28 C29 O2 2.1(18) . . . . ?
N4 C28 C29 N5 4.8(15) . . . . ?
C27 C28 C29 N5 -171.9(11) . . . . ?
N5 N6 C30 C31 178.7(12) . . . . ?
N6 C30 C31 C32 10(2) . . . . ?
N6 C30 C31 C36 -177.6(14) . . . . ?
C36 C31 C32 C33 5(2) . . . . ?
C30 C31 C32 C33 177.3(14) . . . . ?
C31 C32 C33 C34 -2(2) . . . . ?
C32 C33 C34 C35 -1(3) . . . . ?
C33 C34 C35 C36 0(3) . . . . ?
C34 C35 C36 C31 3(3) . . . . ?
C32 C31 C36 C35 -6(2) . . . . ?
C30 C31 C36 C35 -178.3(16) . . . . ?
C41 C37 C38 C39 0.2(14) . . . . ?
C42 C37 C38 C39 -173.0(13) . . . . ?
Ir2 C37 C38 C39 61.7(9) . . . . ?
C41 C37 C38 C43 178.9(12) . . . . ?
C42 C37 C38 C43 6(2) . . . . ?
Ir2 C37 C38 C43 -119.6(13) . . . . ?
C41 C37 C38 Ir2 -61.5(9) . . . . ?
C42 C37 C38 Ir2 125.3(14) . . . . ?
C37 C38 C39 C40 0.2(14) . . . . ?
C43 C38 C39 C40 -178.5(12) . . . . ?
Ir2 C38 C39 C40 62.7(8) . . . . ?
C37 C38 C39 C44 176.9(13) . . . . ?
C43 C38 C39 C44 -2(2) . . . . ?
Ir2 C38 C39 C44 -120.6(14) . . . . ?
C37 C38 C39 Ir2 -62.5(9) . . . . ?
C43 C38 C39 Ir2 118.7(13) . . . . ?
C38 C39 C40 C41 -0.5(14) . . . . ?
C44 C39 C40 C41 -177.2(13) . . . . ?
Ir2 C39 C40 C41 61.7(9) . . . . ?
C38 C39 C40 C45 172.6(13) . . . . ?
C44 C39 C40 C45 -4(2) . . . . ?
Ir2 C39 C40 C45 -125.2(14) . . . . ?
C38 C39 C40 Ir2 -62.1(8) . . . . ?
C44 C39 C40 Ir2 121.1(14) . . . . ?
C39 C40 C41 C37 0.6(14) . . . . ?
C45 C40 C41 C37 -172.6(13) . . . . ?
Ir2 C40 C41 C37 60.1(9) . . . . ?
C39 C40 C41 C46 179.7(13) . . . . ?
C45 C40 C41 C46 7(2) . . . . ?
Ir2 C40 C41 C46 -120.7(14) . . . . ?
C39 C40 C41 Ir2 -59.5(8) . . . . ?
C45 C40 C41 Ir2 127.3(14) . . . . ?
C38 C37 C41 C40 -0.5(15) . . . . ?
C42 C37 C41 C40 173.0(12) . . . . ?
Ir2 C37 C41 C40 -60.7(9) . . . . ?
C38 C37 C41 C46 -179.6(13) . . . . ?
C42 C37 C41 C46 -6(2) . . . . ?
Ir2 C37 C41 C46 120.2(13) . . . . ?
C38 C37 C41 Ir2 60.2(9) . . . . ?
C42 C37 C41 Ir2 -126.3(13) . . . . ?
